data_2239036
loop_
_publ_author_name
'Brietzke, Thomas'
'K\"assler, Daniel'
'Kelling, Alexandra'
'Schilde, Uwe'
'Holdt, Hans-J\"urgen'

_publ_section_title
;
 \m-1,6,7,12-Tetraazaperylene-\k^4^<i>N</i>^1^,<i>N</i>^12^:<i>N</i>^6^,<i>N</i>^7^-bis[chlorido(\h^6^-<i>p</i>-cymene)ruthenium(II)]
 bis(hexafluoridophosphate) acetone disolvate
;
_journal_coeditor_code TK5277
_journal_issue 2
_journal_name_full 'Acta Crystallographica Section E'
_journal_page_first m39
_journal_page_last m40
_journal_paper_doi 10.1107/S160053681400035X
_journal_volume 70
_journal_year 2014
_chemical_formula_iupac '[Ru2 (C10 H14)2 Cl2 (C16 H8 N4)] (P F6)2, 2C3 H6 O'
_chemical_formula_moiety 'C36 H36 Cl2 N4 Ru2 2+, 2(F6 P -), 2(C3 H6 O)'
_chemical_formula_sum 'C42 H48 Cl2 F12 N4 O2 P2 Ru2'
_chemical_formula_weight 1203.82
_chemical_name_systematic
;\m-1,6,7,12-Tetraazaperylene-\k^4^<i>N</i>^1^,<i>N</i>^12^:<i>N</i>^6^,<i>N</i>^7^-bis[chlorido(\h^6^-<i>p</i>-cymene)ruthenium(II)]
bis(hexafluoridophosphate) acetone disolvate
;
_space_group_IT_number 2
_symmetry_cell_setting triclinic
_symmetry_space_group_name_Hall '-P 1'
_symmetry_space_group_name_H-M 'P -1'
_atom_sites_solution_hydrogens geom
_atom_sites_solution_primary direct
_atom_sites_solution_secondary difmap
_cell_angle_alpha 66.099(4)
_cell_angle_beta 83.536(4)
_cell_angle_gamma 77.572(4)
_cell_formula_units_Z 1
_cell_length_a 8.6289(5)
_cell_length_b 11.9346(7)
_cell_length_c 12.7785(7)
_cell_measurement_reflns_used 20121
_cell_measurement_temperature 293(2)
_cell_measurement_theta_max 29.77
_cell_measurement_theta_min 1.74
_cell_volume 1174.45(12)
_computing_cell_refinement 'X-AREA (Stoe & Cie, 2011)'
_computing_data_collection 'X-AREA (Stoe & Cie, 2011)'
_computing_data_reduction 'X-RED (Stoe & Cie, 2011)'
_computing_molecular_graphics
;
DIAMOND (Brandenburg, 2012) and ORTEP-3 for Windows (Farrugia,
2012)
;
_computing_publication_material 'SHELXL-2013 (Sheldrick, 2008)'
_computing_structure_refinement 'SHELXL-2013 (Sheldrick, 2008)'
_computing_structure_solution 'SHELXS97 (Sheldrick, 2008)'
_diffrn_ambient_temperature 293(2)
_diffrn_detector_area_resol_mean 6.67
_diffrn_measured_fraction_theta_full 0.969
_diffrn_measured_fraction_theta_max 1.000
_diffrn_measurement_device_type 'Stoe IPDS-2'
_diffrn_measurement_method '\w scan'
_diffrn_radiation_type MoK\a
_diffrn_radiation_wavelength 0.71073
_diffrn_reflns_av_R_equivalents 0.0468
_diffrn_reflns_limit_h_max 10
_diffrn_reflns_limit_h_min -9
_diffrn_reflns_limit_k_max 14
_diffrn_reflns_limit_k_min -14
_diffrn_reflns_limit_l_max 15
_diffrn_reflns_limit_l_min -15
_diffrn_reflns_number 15353
_diffrn_reflns_theta_full 25.242
_diffrn_reflns_theta_max 24.997
_diffrn_reflns_theta_min 1.744
_diffrn_standards_decay_% 0
_diffrn_standards_number 0
_exptl_absorpt_coefficient_mu 0.914
_exptl_absorpt_correction_T_max 0.8595
_exptl_absorpt_correction_T_min 0.6141
_exptl_absorpt_correction_type integration
_exptl_absorpt_process_details '(X-RED; Stoe & Cie, 2011)'
_exptl_crystal_colour black
_exptl_crystal_density_diffrn 1.702
_exptl_crystal_density_method 'not measured'
_exptl_crystal_description needle
_exptl_crystal_F_000 604
_exptl_crystal_size_max 1.50
_exptl_crystal_size_mid 0.62
_exptl_crystal_size_min 0.17
_refine_diff_density_max 1.170
_refine_diff_density_min -0.668
_refine_ls_extinction_coef 0.0088(8)
_refine_ls_extinction_expression Fc^*^=kFc[1+0.001xFc^2^\l^3^/sin(2\q)]^-1/4^
_refine_ls_extinction_method 'SHELXL-2013 (Sheldrick, 2008)'
_refine_ls_goodness_of_fit_ref 1.011
_refine_ls_hydrogen_treatment constr
_refine_ls_matrix_type full
_refine_ls_number_parameters 302
_refine_ls_number_reflns 4133
_refine_ls_number_restraints 0
_refine_ls_restrained_S_all 1.011
_refine_ls_R_factor_all 0.0302
_refine_ls_R_factor_gt 0.0295
_refine_ls_shift/su_max 0.003
_refine_ls_shift/su_mean 0.000
_refine_ls_structure_factor_coef Fsqd
_refine_ls_weighting_details
;
 w=1/[\s^2^(Fo^2^)+(0.0450P)^2^+1.2860P]
 where P=(Fo^2^+2Fc^2^)/3
;
_refine_ls_weighting_scheme calc
_refine_ls_wR_factor_gt 0.0795
_refine_ls_wR_factor_ref 0.0801
_reflns_number_gt 3971
_reflns_number_total 4133
_reflns_threshold_expression I>2\s(I)
_cod_data_source_file tk5277sup1.cf
_cod_data_source_block I
_cod_database_code 2239036
_cod_database_fobs_code 2239036

loop_
_symmetry_equiv_pos_as_xyz
'x, y, z'
'-x, -y, -z'

loop_
_atom_site_type_symbol
_atom_site_label
_atom_site_fract_x
_atom_site_fract_y
_atom_site_fract_z
_atom_site_U_iso_or_equiv
_atom_site_adp_type
_atom_site_calc_flag
_atom_site_occupancy
C C1 0.5372(3) 0.7198(2) 0.1198(2) 0.0278(5) Uani d 1
H H1 0.5127 0.7695 0.1619 0.033 Uiso calc 1
C C2 0.6772(3) 0.7223(2) 0.0576(2) 0.0282(5) Uani d 1
H H2 0.7457 0.7720 0.0592 0.034 Uiso calc 1
C C3 0.1439(3) 0.3571(2) 0.0791(2) 0.0288(5) Uani d 1
H H3 0.0679 0.3099 0.0853 0.035 Uiso calc 1
C C4 0.1221(3) 0.4332(2) 0.1380(2) 0.0293(5) Uani d 1
H H4 0.0302 0.4364 0.1831 0.035 Uiso calc 1
C C5 0.3591(3) 0.5000(2) 0.0674(2) 0.0237(5) Uani d 1
C C6 0.4691(3) 0.5778(2) 0.0619(2) 0.0231(5) Uani d 1
C C7 0.3911(3) 0.4242(2) 0.0050(2) 0.0231(5) Uani d 1
C C8 0.7183(3) 0.6500(2) -0.0090(2) 0.0250(5) Uani d 1
C C9 0.1106(3) 0.7601(3) 0.2988(2) 0.0302(6) Uani d 1
C C10 -0.0022(3) 0.6859(3) 0.3042(2) 0.0313(6) Uani d 1
H H10 -0.1038 0.7252 0.2778 0.038 Uiso calc 1
C C11 0.0364(3) 0.5555(3) 0.3479(2) 0.0312(6) Uani d 1
H H11 -0.0400 0.5097 0.3515 0.037 Uiso calc 1
C C12 0.1928(3) 0.4922(2) 0.3873(2) 0.0314(6) Uani d 1
C C13 0.3041(3) 0.5644(3) 0.3818(2) 0.0307(6) Uani d 1
H H13 0.4067 0.5251 0.4062 0.037 Uiso calc 1
C C14 0.2629(3) 0.6972(2) 0.3395(2) 0.0292(5) Uani d 1
H H14 0.3380 0.7428 0.3389 0.035 Uiso calc 1
C C15 0.0633(4) 0.9007(3) 0.2507(3) 0.0383(7) Uani d 1
H H15 -0.0254 0.9237 0.1999 0.046 Uiso calc 1
C C16 0.0016(5) 0.9403(3) 0.3501(3) 0.0629(11) Uani d 1
H H16A 0.0839 0.9136 0.4044 0.094 Uiso calc 1
H H16B -0.0883 0.9027 0.3868 0.094 Uiso calc 1
H H16C -0.0294 1.0295 0.3213 0.094 Uiso calc 1
C C17 0.1938(4) 0.9683(3) 0.1810(3) 0.0527(8) Uani d 1
H H17A 0.2254 0.9444 0.1174 0.079 Uiso calc 1
H H17B 0.2834 0.9467 0.2283 0.079 Uiso calc 1
H H17C 0.1555 1.0567 0.1532 0.079 Uiso calc 1
C C18 0.2359(4) 0.3522(3) 0.4299(3) 0.0396(7) Uani d 1
H H18A 0.1643 0.3221 0.3997 0.059 Uiso calc 1
H H18B 0.2284 0.3167 0.5120 0.059 Uiso calc 1
H H18C 0.3426 0.3287 0.4051 0.059 Uiso calc 1
C C19 0.5166(6) 0.9785(4) 0.3738(4) 0.0748(12) Uani d 1
H H19A 0.4216 1.0407 0.3534 0.112 Uiso calc 1
H H19B 0.5910 1.0067 0.4036 0.112 Uiso calc 1
H H19C 0.4914 0.9021 0.4310 0.112 Uiso calc 1
C C20 0.5881(4) 0.9566(3) 0.2701(3) 0.0446(7) Uani d 1
C C21 0.6172(6) 1.0667(5) 0.1694(4) 0.0792(13) Uani d 1
H H21A 0.6894 1.1064 0.1881 0.119 Uiso calc 1
H H21B 0.5188 1.1241 0.1458 0.119 Uiso calc 1
H H21C 0.6625 1.0419 0.1082 0.119 Uiso calc 1
Cl Cl1 0.09547(8) 0.78153(6) 0.03483(5) 0.03517(17) Uani d 1
F F1 0.5627(2) 0.3410(2) 0.26787(17) 0.0589(5) Uani d 1
F F2 0.8898(2) 0.3000(2) 0.3836(2) 0.0675(6) Uani d 1
F F3 0.7334(4) 0.4617(2) 0.2626(3) 0.0938(10) Uani d 1
F F4 0.7241(3) 0.1753(2) 0.3893(3) 0.0811(8) Uani d 1
F F5 0.6323(3) 0.3400(3) 0.4315(2) 0.0837(8) Uani d 1
F F6 0.8209(3) 0.2954(4) 0.2213(3) 0.1058(11) Uani d 1
N N1 0.4310(2) 0.64737(19) 0.12313(17) 0.0247(4) Uani d 1
N N2 0.2288(2) 0.50461(19) 0.13364(17) 0.0253(4) Uani d 1
O O1 0.6209(3) 0.8519(2) 0.2737(2) 0.0611(7) Uani d 1
P P1 0.72700(9) 0.31873(7) 0.32587(7) 0.03586(18) Uani d 1
Ru Ru1 0.20978(2) 0.63314(2) 0.21078(2) 0.02344(10) Uani d 1

loop_
_atom_site_aniso_label
_atom_site_aniso_U_11
_atom_site_aniso_U_22
_atom_site_aniso_U_33
_atom_site_aniso_U_12
_atom_site_aniso_U_13
_atom_site_aniso_U_23
C1 0.0287(13) 0.0305(12) 0.0306(12) -0.0114(11) 0.0015(11) -0.0163(10)
C2 0.0275(13) 0.0300(12) 0.0326(13) -0.0140(11) 0.0003(11) -0.0139(11)
C3 0.0250(12) 0.0325(13) 0.0336(13) -0.0145(11) 0.0032(11) -0.0141(11)
C4 0.0233(12) 0.0356(13) 0.0336(13) -0.0125(11) 0.0061(11) -0.0166(11)
C5 0.0224(11) 0.0265(11) 0.0231(11) -0.0090(10) 0.0017(9) -0.0092(9)
C6 0.0232(12) 0.0268(11) 0.0217(11) -0.0091(10) 0.0007(9) -0.0103(9)
C7 0.0225(12) 0.0254(11) 0.0231(11) -0.0091(10) -0.0010(10) -0.0088(9)
C8 0.0241(12) 0.0267(12) 0.0258(12) -0.0098(10) -0.0007(10) -0.0094(10)
C9 0.0299(13) 0.0352(14) 0.0296(13) -0.0034(11) 0.0049(11) -0.0197(11)
C10 0.0230(12) 0.0410(14) 0.0325(13) -0.0035(11) 0.0058(11) -0.0199(12)
C11 0.0277(13) 0.0392(14) 0.0308(13) -0.0126(11) 0.0100(11) -0.0176(11)
C12 0.0349(14) 0.0333(13) 0.0241(12) -0.0078(12) 0.0068(11) -0.0107(10)
C13 0.0303(13) 0.0366(14) 0.0239(12) -0.0040(11) 0.0004(10) -0.0120(11)
C14 0.0306(13) 0.0370(14) 0.0268(12) -0.0086(11) 0.0011(10) -0.0186(11)
C15 0.0356(15) 0.0341(14) 0.0459(16) -0.0002(12) -0.0046(13) -0.0186(13)
C16 0.079(3) 0.0439(18) 0.068(2) 0.0035(18) 0.009(2) -0.0350(18)
C17 0.0503(19) 0.0348(16) 0.067(2) -0.0084(14) -0.0035(17) -0.0128(15)
C18 0.0425(16) 0.0319(14) 0.0383(15) -0.0088(13) 0.0075(13) -0.0090(12)
C19 0.088(3) 0.084(3) 0.073(3) -0.039(3) 0.021(2) -0.046(2)
C20 0.0364(16) 0.0520(19) 0.0522(18) -0.0107(14) -0.0066(14) -0.0248(15)
C21 0.076(3) 0.085(3) 0.057(2) -0.024(3) -0.001(2) -0.005(2)
Cl1 0.0354(3) 0.0383(3) 0.0310(3) -0.0088(3) -0.0050(3) -0.0108(3)
F1 0.0433(11) 0.0809(14) 0.0505(11) -0.0207(10) -0.0098(9) -0.0170(10)
F2 0.0412(11) 0.0592(12) 0.0888(16) -0.0176(10) -0.0221(11) -0.0062(11)
F3 0.104(2) 0.0417(12) 0.116(2) -0.0260(13) -0.0552(18) 0.0085(13)
F4 0.0662(15) 0.0428(11) 0.124(2) -0.0188(11) -0.0134(15) -0.0148(13)
F5 0.0653(15) 0.138(2) 0.0661(14) -0.0051(15) -0.0010(12) -0.0656(16)
F6 0.0733(17) 0.181(3) 0.103(2) -0.053(2) 0.0486(16) -0.094(2)
N1 0.0239(10) 0.0284(10) 0.0254(10) -0.0091(9) 0.0016(8) -0.0128(8)
N2 0.0240(10) 0.0289(10) 0.0265(10) -0.0100(9) 0.0037(9) -0.0128(9)
O1 0.0586(15) 0.0611(16) 0.0792(18) -0.0093(13) -0.0124(14) -0.0416(14)
P1 0.0298(4) 0.0372(4) 0.0405(4) -0.0110(3) 0.0007(3) -0.0131(3)
Ru1 0.02053(13) 0.02803(14) 0.02507(14) -0.00703(9) 0.00287(9) -0.01342(9)

loop_
_atom_type_symbol
_atom_type_description
_atom_type_scat_dispersion_real
_atom_type_scat_dispersion_imag
_atom_type_scat_source
C C 0.0033 0.0016 'International Tables Vol C Tables 4.2.6.8 and 6.1.1.4'
H H 0.0000 0.0000 'International Tables Vol C Tables 4.2.6.8 and 6.1.1.4'
Cl Cl 0.1484 0.1585 'International Tables Vol C Tables 4.2.6.8 and 6.1.1.4'
F F 0.0171 0.0103 'International Tables Vol C Tables 4.2.6.8 and 6.1.1.4'
N N 0.0061 0.0033 'International Tables Vol C Tables 4.2.6.8 and 6.1.1.4'
O O 0.0106 0.0060 'International Tables Vol C Tables 4.2.6.8 and 6.1.1.4'
P P 0.1023 0.0942 'International Tables Vol C Tables 4.2.6.8 and 6.1.1.4'
Ru Ru -1.2594 0.8363 'International Tables Vol C Tables 4.2.6.8 and 6.1.1.4'

loop_
_geom_angle_atom_site_label_1
_geom_angle_atom_site_label_2
_geom_angle_atom_site_label_3
_geom_angle_site_symmetry_1
_geom_angle_site_symmetry_3
_geom_angle
C2 C1 N1 . . 123.2(2)
C2 C1 H1 . . 118.4
N1 C1 H1 . . 118.4
C1 C2 C8 . . 120.4(2)
C1 C2 H2 . . 119.8
C8 C2 H2 . . 119.8
C4 C3 C8 . 2_665 120.2(2)
C4 C3 H3 . . 119.9
C8 C3 H3 2_665 . 119.9
N2 C4 C3 . . 123.2(2)
N2 C4 H4 . . 118.4
C3 C4 H4 . . 118.4
N2 C5 C7 . . 122.9(2)
N2 C5 C6 . . 117.0(2)
C7 C5 C6 . . 120.2(2)
N1 C6 C7 . 2_665 123.5(2)
N1 C6 C5 . . 116.9(2)
C7 C6 C5 2_665 . 119.7(2)
C6 C7 C5 2_665 . 120.2(2)
C6 C7 C8 2_665 2_665 119.9(2)
C5 C7 C8 . 2_665 119.9(2)
C2 C8 C7 . 2_665 116.0(2)
C2 C8 C3 . 2_665 127.8(2)
C7 C8 C3 2_665 2_665 116.2(2)
C14 C9 C10 . . 117.4(2)
C14 C9 C15 . . 122.8(3)
C10 C9 C15 . . 119.8(2)
C14 C9 Ru1 . . 70.90(14)
C10 C9 Ru1 . . 70.05(14)
C15 C9 Ru1 . . 130.05(19)
C11 C10 C9 . . 121.8(3)
C11 C10 Ru1 . . 72.07(14)
C9 C10 Ru1 . . 72.03(14)
C11 C10 H10 . . 119.1
C9 C10 H10 . . 119.1
Ru1 C10 H10 . . 129.3
C10 C11 C12 . . 120.4(3)
C10 C11 Ru1 . . 70.78(15)
C12 C11 Ru1 . . 71.39(15)
C10 C11 H11 . . 119.8
C12 C11 H11 . . 119.8
Ru1 C11 H11 . . 130.7
C13 C12 C11 . . 118.1(2)
C13 C12 C18 . . 121.5(3)
C11 C12 C18 . . 120.3(3)
C13 C12 Ru1 . . 70.36(15)
C11 C12 Ru1 . . 70.77(15)
C18 C12 Ru1 . . 128.85(18)
C12 C13 C14 . . 121.1(3)
C12 C13 Ru1 . . 72.49(15)
C14 C13 Ru1 . . 71.58(14)
C12 C13 H13 . . 119.4
C14 C13 H13 . . 119.4
Ru1 C13 H13 . . 128.9
C9 C14 C13 . . 121.2(3)
C9 C14 Ru1 . . 71.98(15)
C13 C14 Ru1 . . 70.45(15)
C9 C14 H14 . . 119.4
C13 C14 H14 . . 119.4
Ru1 C14 H14 . . 130.9
C9 C15 C17 . . 114.1(2)
C9 C15 C16 . . 108.1(2)
C17 C15 C16 . . 112.0(3)
C9 C15 H15 . . 107.5
C17 C15 H15 . . 107.5
C16 C15 H15 . . 107.5
C15 C16 H16A . . 109.5
C15 C16 H16B . . 109.5
H16A C16 H16B . . 109.5
C15 C16 H16C . . 109.5
H16A C16 H16C . . 109.5
H16B C16 H16C . . 109.5
C15 C17 H17A . . 109.5
C15 C17 H17B . . 109.5
H17A C17 H17B . . 109.5
C15 C17 H17C . . 109.5
H17A C17 H17C . . 109.5
H17B C17 H17C . . 109.5
C12 C18 H18A . . 109.5
C12 C18 H18B . . 109.5
H18A C18 H18B . . 109.5
C12 C18 H18C . . 109.5
H18A C18 H18C . . 109.5
H18B C18 H18C . . 109.5
C20 C19 H19A . . 109.5
C20 C19 H19B . . 109.5
H19A C19 H19B . . 109.5
C20 C19 H19C . . 109.5
H19A C19 H19C . . 109.5
H19B C19 H19C . . 109.5
O1 C20 C21 . . 123.9(4)
O1 C20 C19 . . 119.5(4)
C21 C20 C19 . . 116.6(4)
C20 C21 H21A . . 109.5
C20 C21 H21B . . 109.5
H21A C21 H21B . . 109.5
C20 C21 H21C . . 109.5
H21A C21 H21C . . 109.5
H21B C21 H21C . . 109.5
C6 N1 C1 . . 117.0(2)
C6 N1 Ru1 . . 114.24(17)
C1 N1 Ru1 . . 128.77(17)
C5 N2 C4 . . 117.6(2)
C5 N2 Ru1 . . 113.90(17)
C4 N2 Ru1 . . 128.38(16)
F6 P1 F4 . . 90.27(19)
F6 P1 F3 . . 89.3(2)
F4 P1 F3 . . 178.93(15)
F6 P1 F5 . . 179.13(19)
F4 P1 F5 . . 88.87(16)
F3 P1 F5 . . 91.57(18)
F6 P1 F2 . . 90.33(16)
F4 P1 F2 . . 90.70(13)
F3 P1 F2 . . 88.33(13)
F5 P1 F2 . . 89.85(14)
F6 P1 F1 . . 90.38(15)
F4 P1 F1 . . 90.59(13)
F3 P1 F1 . . 90.39(13)
F5 P1 F1 . . 89.46(13)
F2 P1 F1 . . 178.53(13)
N1 Ru1 N2 . . 77.91(8)
N1 Ru1 C13 . . 95.62(9)
N2 Ru1 C13 . . 117.75(9)
N1 Ru1 C10 . . 157.21(10)
N2 Ru1 C10 . . 124.11(10)
C13 Ru1 C10 . . 79.68(10)
N1 Ru1 C14 . . 95.53(9)
N2 Ru1 C14 . . 154.82(9)
C13 Ru1 C14 . . 37.97(10)
C10 Ru1 C14 . . 67.02(10)
N1 Ru1 C11 . . 158.10(9)
N2 Ru1 C11 . . 97.57(9)
C13 Ru1 C11 . . 67.23(10)
C10 Ru1 C11 . . 37.15(10)
C14 Ru1 C11 . . 79.41(10)
N1 Ru1 C12 . . 120.53(9)
N2 Ru1 C12 . . 94.32(9)
C13 Ru1 C12 . . 37.15(11)
C10 Ru1 C12 . . 67.90(10)
C14 Ru1 C12 . . 67.84(10)
C11 Ru1 C12 . . 37.84(10)
N1 Ru1 C9 . . 119.65(9)
N2 Ru1 C9 . . 161.77(10)
C13 Ru1 C9 . . 68.20(10)
C10 Ru1 C9 . . 37.92(11)
C14 Ru1 C9 . . 37.11(10)
C11 Ru1 C9 . . 68.03(10)
C12 Ru1 C9 . . 81.09(10)
N1 Ru1 Cl1 . . 86.45(6)
N2 Ru1 Cl1 . . 84.46(6)
C13 Ru1 Cl1 . . 157.67(7)
C10 Ru1 Cl1 . . 89.80(7)
C14 Ru1 Cl1 . . 119.71(7)
C11 Ru1 Cl1 . . 114.67(8)
C12 Ru1 Cl1 . . 152.21(8)
C9 Ru1 Cl1 . . 91.43(7)

loop_
_geom_bond_atom_site_label_1
_geom_bond_atom_site_label_2
_geom_bond_site_symmetry_2
_geom_bond_distance
_geom_bond_publ_flag
C1 C2 . 1.368(4) ?
C1 N1 . 1.376(3) ?
C1 H1 . 0.9300 ?
C2 C8 . 1.411(4) ?
C2 H2 . 0.9300 ?
C3 C4 . 1.369(4) ?
C3 C8 2_665 1.415(4) ?
C3 H3 . 0.9300 ?
C4 N2 . 1.366(3) ?
C4 H4 . 0.9300 ?
C5 N2 . 1.335(3) ?
C5 C7 . 1.399(3) ?
C5 C6 . 1.442(3) ?
C6 N1 . 1.327(3) ?
C6 C7 2_665 1.400(3) ?
C7 C6 2_665 1.400(3) ?
C7 C8 2_665 1.410(3) ?
C8 C7 2_665 1.410(3) ?
C8 C3 2_665 1.415(4) ?
C9 C14 . 1.405(4) ?
C9 C10 . 1.430(4) ?
C9 C15 . 1.512(4) ?
C9 Ru1 . 2.214(2) yes
C10 C11 . 1.399(4) ?
C10 Ru1 . 2.188(2) yes
C10 H10 . 0.9300 ?
C11 C12 . 1.432(4) ?
C11 Ru1 . 2.204(3) yes
C11 H11 . 0.9300 ?
C12 C13 . 1.401(4) ?
C12 C18 . 1.506(4) ?
C12 Ru1 . 2.212(3) yes
C13 C14 . 1.427(4) ?
C13 Ru1 . 2.185(3) yes
C13 H13 . 0.9300 ?
C14 Ru1 . 2.200(3) yes
C14 H14 . 0.9300 ?
C15 C17 . 1.515(5) ?
C15 C16 . 1.531(4) ?
C15 H15 . 0.9800 ?
C16 H16A . 0.9600 ?
C16 H16B . 0.9600 ?
C16 H16C . 0.9600 ?
C17 H17A . 0.9600 ?
C17 H17B . 0.9600 ?
C17 H17C . 0.9600 ?
C18 H18A . 0.9600 ?
C18 H18B . 0.9600 ?
C18 H18C . 0.9600 ?
C19 C20 . 1.493(5) ?
C19 H19A . 0.9600 ?
C19 H19B . 0.9600 ?
C19 H19C . 0.9600 ?
C20 O1 . 1.203(4) ?
C20 C21 . 1.465(5) ?
C21 H21A . 0.9600 ?
C21 H21B . 0.9600 ?
C21 H21C . 0.9600 ?
Cl1 Ru1 . 2.3844(7) yes
F1 P1 . 1.595(2) ?
F2 P1 . 1.592(2) ?
F3 P1 . 1.575(2) ?
F4 P1 . 1.574(2) ?
F5 P1 . 1.579(2) ?
F6 P1 . 1.574(3) ?
N1 Ru1 . 2.105(2) yes
N2 Ru1 . 2.105(2) yes

loop_
_geom_hbond_atom_site_label_D
_geom_hbond_atom_site_label_H
_geom_hbond_atom_site_label_A
_geom_hbond_site_symmetry_A
_geom_hbond_distance_DH
_geom_hbond_distance_HA
_geom_hbond_distance_DA
_geom_hbond_angle_DHA
C1 H1 O1 . 0.93 2.39 3.194(4) 145
C3 H3 Cl1 2_565 0.93 2.84 3.637(3) 145
C3 H3 F6 1_455 0.93 2.58 3.205(4) 125
C4 H4 F6 1_455 0.93 2.60 3.223(4) 125
C19 H19B F4 1_565 0.96 2.46 3.321(5) 149

loop_
_geom_torsion_atom_site_label_1
_geom_torsion_atom_site_label_2
_geom_torsion_atom_site_label_3
_geom_torsion_atom_site_label_4
_geom_torsion_site_symmetry_1
_geom_torsion_site_symmetry_4
_geom_torsion
N1 C1 C2 C8 . . 1.0(4)
C8 C3 C4 N2 2_665 . -0.3(4)
N2 C5 C6 N1 . . -0.1(3)
C7 C5 C6 N1 . . 179.9(2)
N2 C5 C6 C7 . 2_665 179.2(2)
C7 C5 C6 C7 . 2_665 -0.8(4)
N2 C5 C7 C6 . 2_665 -179.2(2)
C6 C5 C7 C6 . 2_665 0.8(4)
N2 C5 C7 C8 . 2_665 1.2(4)
C6 C5 C7 C8 . 2_665 -178.8(2)
C1 C2 C8 C7 . 2_665 -1.0(4)
C1 C2 C8 C3 . 2_665 179.1(2)
C14 C9 C10 C11 . . -0.1(4)
C15 C9 C10 C11 . . 180.0(2)
Ru1 C9 C10 C11 . . 54.5(2)
C14 C9 C10 Ru1 . . -54.5(2)
C15 C9 C10 Ru1 . . 125.5(2)
C9 C10 C11 C12 . . -1.1(4)
Ru1 C10 C11 C12 . . 53.4(2)
C9 C10 C11 Ru1 . . -54.4(2)
C10 C11 C12 C13 . . 0.8(4)
Ru1 C11 C12 C13 . . 53.8(2)
C10 C11 C12 C18 . . -177.5(2)
Ru1 C11 C12 C18 . . -124.4(2)
C10 C11 C12 Ru1 . . -53.1(2)
C11 C12 C13 C14 . . 0.7(4)
C18 C12 C13 C14 . . 179.0(2)
Ru1 C12 C13 C14 . . 54.7(2)
C11 C12 C13 Ru1 . . -54.0(2)
C18 C12 C13 Ru1 . . 124.2(2)
C10 C9 C14 C13 . . 1.5(4)
C15 C9 C14 C13 . . -178.5(2)
Ru1 C9 C14 C13 . . -52.6(2)
C10 C9 C14 Ru1 . . 54.1(2)
C15 C9 C14 Ru1 . . -125.9(2)
C12 C13 C14 C9 . . -1.9(4)
Ru1 C13 C14 C9 . . 53.3(2)
C12 C13 C14 Ru1 . . -55.2(2)
C14 C9 C15 C17 . . 37.2(4)
C10 C9 C15 C17 . . -142.9(3)
Ru1 C9 C15 C17 . . -54.7(4)
C14 C9 C15 C16 . . -88.1(3)
C10 C9 C15 C16 . . 91.9(3)
Ru1 C9 C15 C16 . . -180.0(3)
C7 C6 N1 C1 2_665 . -0.5(4)
C5 C6 N1 C1 . . 178.8(2)
C7 C6 N1 Ru1 2_665 . 178.40(18)
C5 C6 N1 Ru1 . . -2.4(3)
C2 C1 N1 C6 . . -0.2(4)
C2 C1 N1 Ru1 . . -178.90(19)
C7 C5 N2 C4 . . -1.2(4)
C6 C5 N2 C4 . . 178.8(2)
C7 C5 N2 Ru1 . . -177.53(18)
C6 C5 N2 Ru1 . . 2.5(3)
C3 C4 N2 C5 . . 0.8(4)
C3 C4 N2 Ru1 . . 176.49(19)
